data_1525608
loop_
_publ_author_name
'Baranov, A.I.'
'Olenev, A.V.'
'Popovkin, B.A.'

_publ_section_title
;
 Crystal and electronic structure of Ni3 Bi2 S2 (parkerite)
;
_journal_name_full 'Izvestiya Akad. Nauk, Seriya Khimicheskaya'
_journal_page_first 337
_journal_page_last 342
_journal_volume 50
_journal_year 2001
_chemical_formula_sum 'Bi2 Ni3 S2'
_chemical_name_systematic 'Ni3 Bi2 S2'
_space_group_IT_number 12
_symmetry_space_group_name_Hall '-C 2y'
_symmetry_space_group_name_H-M 'C 1 2/m 1'
_cell_angle_alpha 90
_cell_angle_beta 89.98
_cell_angle_gamma 90
_cell_formula_units_Z 8
_cell_length_a 11.065
_cell_length_b 8.078
_cell_length_c 11.451
_cell_volume 1023.525
_citation_journal_id_ASTM IASKEA
_cod_data_source_file Baranov_IASKEA_2001_1046.cif
_cod_data_source_block Bi2Ni3S2
_cod_database_code 1525608

loop_
_symmetry_equiv_pos_as_xyz
x,y,z
-x,y,-z
-x,-y,-z
x,-y,z
x+1/2,y+1/2,z
-x+1/2,y+1/2,-z
-x+1/2,-y+1/2,-z
x+1/2,-y+1/2,z

loop_
_atom_site_label
_atom_site_type_symbol
_atom_site_fract_x
_atom_site_fract_y
_atom_site_fract_z
_atom_site_occupancy
_atom_site_U_iso_or_equiv
Bi2 Bi 0.3756 0 0.1234 1 0.0
Ni3 Ni 0.5 0.7376 0.5 1 0.0
Ni4 Ni 0 0.7365 0 1 0.0
Bi1 Bi 0.1246 0 0.3766 1 0.0
Ni2 Ni 0.25 0.25 0.5 1 0.0
Ni6 Ni 0.1246 0 0.1403 1 0.0
Bi4 Bi 0.8764 0 0.1182 1 0.0
Ni5 Ni 0.3757 0 0.3588 1 0.0
S2 S 0.126 0.7292 0.1468 1 0.0
S1 S 0.3748 0.7291 0.3531 1 0.0
Bi3 Bi 0.6228 0 0.3853 1 0.0
Ni1 Ni 0.25 0.75 0 1 0.0
